data_2208800
loop_
_publ_author_name
'Zawartka, Wojciech'
'Gniewek, Andrzej'
'Trzeciak, Anna M.'
'Drzewi\'nski, \/Lukasz'
'Lis, Tadeusz'

_publ_section_title
;
 Bis(1-butyl-4-methylpyridinium) tetrachloropalladate(II)
;
_journal_coeditor_code BT2036
_journal_issue 5
_journal_name_full 'Acta Crystallographica Section E'
_journal_page_first m1100
_journal_page_last m1102
_journal_paper_doi 10.1107/S1600536806013912
_journal_volume 62
_journal_year 2006
_chemical_formula_iupac '(C10 H16 N)2 [Pd Cl4]'
_chemical_formula_moiety '2C10 H16 N +, Cl4 Pd 2-'
_chemical_formula_sum 'C20 H32 Cl4 N2 Pd'
_chemical_formula_weight 548.68
_chemical_name_systematic
;
Bis(1-butyl-4-methylpyridinium) tetrachloropalladate(II)
;
_space_group_IT_number 2
_symmetry_cell_setting triclinic
_symmetry_space_group_name_Hall '-P 1'
_symmetry_space_group_name_H-M 'P -1'
_atom_sites_solution_hydrogens geom
_atom_sites_solution_primary heavy
_atom_sites_solution_secondary difmap
_cell_angle_alpha 95.54(3)
_cell_angle_beta 94.03(3)
_cell_angle_gamma 90.99(3)
_cell_formula_units_Z 2
_cell_length_a 8.710(3)
_cell_length_b 8.818(3)
_cell_length_c 16.354(5)
_cell_measurement_reflns_used 22310
_cell_measurement_temperature 100(2)
_cell_measurement_theta_max 35.0
_cell_measurement_theta_min 4.8
_cell_volume 1246.7(7)
_computing_cell_refinement 'CrysAlis RED (Oxford Diffraction, 2003)'
_computing_data_collection 'CrysAlis CCD (Oxford Diffraction, 2003)'
_computing_data_reduction 'CrysAlis RED'
_computing_molecular_graphics 'ORTEP-3 (Farrugia, 1997)'
_computing_publication_material SHELXL97
_computing_structure_refinement 'SHELXL97 (Sheldrick, 1997)'
_computing_structure_solution 'SHELXS97 (Sheldrick, 1997)'
_diffrn_ambient_temperature 100(2)
_diffrn_measured_fraction_theta_full 0.988
_diffrn_measured_fraction_theta_max 0.988
_diffrn_measurement_device_type 'Kuma KM-4 CCD'
_diffrn_measurement_method '\f and \w'
_diffrn_radiation_monochromator graphite
_diffrn_radiation_source 'fine-focus sealed tube'
_diffrn_radiation_type MoK\a
_diffrn_radiation_wavelength 0.71073
_diffrn_reflns_av_R_equivalents 0.0347
_diffrn_reflns_av_sigmaI/netI 0.0432
_diffrn_reflns_limit_h_max 12
_diffrn_reflns_limit_h_min -14
_diffrn_reflns_limit_k_max 14
_diffrn_reflns_limit_k_min -14
_diffrn_reflns_limit_l_max 26
_diffrn_reflns_limit_l_min -26
_diffrn_reflns_number 28914
_diffrn_reflns_theta_full 35.00
_diffrn_reflns_theta_max 35.00
_diffrn_reflns_theta_min 4.20
_diffrn_standards_number 0
_exptl_absorpt_coefficient_mu 1.181
_exptl_absorpt_correction_T_max 0.903
_exptl_absorpt_correction_T_min 0.819
_exptl_absorpt_correction_type analytical
_exptl_absorpt_process_details '(CrysAlis RED; Oxford Diffraction, 2003)'
_exptl_crystal_colour red--brown
_exptl_crystal_density_diffrn 1.462
_exptl_crystal_density_method 'not measured'
_exptl_crystal_description block
_exptl_crystal_F_000 560
_exptl_crystal_size_max 0.18
_exptl_crystal_size_mid 0.15
_exptl_crystal_size_min 0.11
_refine_diff_density_max 2.521
_refine_diff_density_min -1.319
_refine_ls_extinction_method none
_refine_ls_goodness_of_fit_ref 1.059
_refine_ls_hydrogen_treatment constr
_refine_ls_matrix_type full
_refine_ls_number_parameters 251
_refine_ls_number_reflns 10839
_refine_ls_number_restraints 0
_refine_ls_restrained_S_all 1.059
_refine_ls_R_factor_all 0.0517
_refine_ls_R_factor_gt 0.0344
_refine_ls_shift/su_max 0.000
_refine_ls_shift/su_mean 0.000
_refine_ls_structure_factor_coef Fsqd
_refine_ls_weighting_details 'calc w=1/[\s^2^(Fo^2^)+(0.0511P)^2^+0.5036P] where P=(Fo^2^+2Fc^2^)/3'
_refine_ls_weighting_scheme calc
_refine_ls_wR_factor_gt 0.0961
_refine_ls_wR_factor_ref 0.0993
_reflns_number_gt 8173
_reflns_number_total 10839
_reflns_threshold_expression I>2\s(I)
_cod_data_source_file bt2036.cif
_cod_data_source_block I
_cod_database_code 2208800
_cod_database_fobs_code 2208800

loop_
_symmetry_equiv_pos_as_xyz
'x, y, z'
'-x, -y, -z'

loop_
_atom_site_type_symbol
_atom_site_label
_atom_site_fract_x
_atom_site_fract_y
_atom_site_fract_z
_atom_site_U_iso_or_equiv
_atom_site_adp_type
_atom_site_calc_flag
_atom_site_refinement_flags
_atom_site_occupancy
Pd Pd1 0.5000 0.5000 0.0000 0.01238(5) Uani d S 1
Pd Pd2 0.5000 0.5000 0.5000 0.01214(5) Uani d S 1
Cl Cl11 0.55327(6) 0.49695(5) 0.13945(3) 0.01732(9) Uani d . 1
Cl Cl12 0.31709(5) 0.30693(5) 0.00210(3) 0.01813(9) Uani d . 1
Cl Cl21 0.52687(5) 0.49036(5) 0.35986(3) 0.01676(8) Uani d . 1
Cl Cl22 0.30175(5) 0.32022(5) 0.47753(3) 0.01771(9) Uani d . 1
N N10 0.5608(2) 0.03945(19) 0.17362(10) 0.0187(3) Uani d . 1
C C10 0.5545(2) -0.1105(2) 0.18625(13) 0.0207(4) Uani d . 1
H H10 0.5887 -0.1845 0.1459 0.025 Uiso calc R 1
C C11 0.4991(3) -0.1563(2) 0.25676(13) 0.0218(4) Uani d . 1
H H11 0.4960 -0.2615 0.2649 0.026 Uiso calc R 1
C C12 0.4470(2) -0.0487(2) 0.31679(13) 0.0211(4) Uani d . 1
C C13 0.4542(3) 0.1044(2) 0.30204(13) 0.0230(4) Uani d . 1
H H13 0.4191 0.1803 0.3412 0.028 Uiso calc R 1
C C14 0.5122(3) 0.1460(2) 0.23074(13) 0.0223(4) Uani d . 1
H H14 0.5180 0.2507 0.2217 0.027 Uiso calc R 1
C C15 0.3865(3) -0.0977(3) 0.39388(15) 0.0307(5) Uani d . 1
H H15A 0.4660 -0.1530 0.4233 0.046 Uiso calc R 1
H H15B 0.2954 -0.1644 0.3796 0.046 Uiso calc R 1
H H15C 0.3583 -0.0077 0.4291 0.046 Uiso calc R 1
C C16 0.6275(3) 0.0888(2) 0.09898(12) 0.0220(4) Uani d . 1
H H16A 0.5634 0.1696 0.0773 0.026 Uiso calc R 1
H H16B 0.6248 0.0014 0.0560 0.026 Uiso calc R 1
C C17 0.7924(3) 0.1488(3) 0.11639(14) 0.0261(4) Uani d . 1
H H17A 0.8274 0.1868 0.0657 0.031 Uiso calc R 1
H H17B 0.7939 0.2364 0.1591 0.031 Uiso calc R 1
C C18 0.9061(3) 0.0327(3) 0.14502(16) 0.0293(5) Uani d . 1
H H18A 0.8980 -0.0595 0.1052 0.035 Uiso calc R 1
H H18B 0.8784 0.0027 0.1990 0.035 Uiso calc R 1
C C19 1.0735(3) 0.0935(4) 0.15335(19) 0.0422(7) Uani d . 1
H H19A 1.1059 0.1116 0.0989 0.063 Uiso calc R 1
H H19B 1.1403 0.0185 0.1772 0.063 Uiso calc R 1
H H19C 1.0808 0.1893 0.1893 0.063 Uiso calc R 1
N N20 -0.00894(19) 0.5087(2) 0.31236(10) 0.0190(3) Uani d . 1
C C20 0.1409(2) 0.5029(3) 0.29500(13) 0.0222(4) Uani d . 1
H H20 0.2150 0.4648 0.3327 0.027 Uiso calc R 1
C C21 0.1857(2) 0.5522(3) 0.22285(14) 0.0236(4) Uani d . 1
H H21 0.2909 0.5481 0.2111 0.028 Uiso calc R 1
C C22 0.0783(2) 0.6080(2) 0.16674(13) 0.0208(4) Uani d . 1
C C23 -0.0743(2) 0.6131(3) 0.18684(13) 0.0232(4) Uani d . 1
H H23 -0.1504 0.6517 0.1504 0.028 Uiso calc R 1
C C24 -0.1152(2) 0.5623(3) 0.25949(13) 0.0234(4) Uani d . 1
H H24 -0.2198 0.5651 0.2724 0.028 Uiso calc R 1
C C25 0.1250(3) 0.6590(3) 0.08688(14) 0.0275(4) Uani d . 1
H H25A 0.1697 0.5735 0.0546 0.041 Uiso calc R 1
H H25B 0.0344 0.6941 0.0557 0.041 Uiso calc R 1
H H25C 0.2014 0.7426 0.0982 0.041 Uiso calc R 1
C C26 -0.0576(2) 0.4386(3) 0.38560(12) 0.0221(4) Uani d . 1
H H26A -0.1527 0.4866 0.4042 0.026 Uiso calc R 1
H H26B 0.0238 0.4559 0.4311 0.026 Uiso calc R 1
C C27 -0.0864(3) 0.2701(3) 0.36409(13) 0.0244(4) Uani d . 1
H H27A 0.0091 0.2238 0.3451 0.029 Uiso calc R 1
H H27B -0.1667 0.2545 0.3179 0.029 Uiso calc R 1
C C28 -0.1375(3) 0.1886(3) 0.43595(15) 0.0315(5) Uani d . 1
H H28A -0.2402 0.2244 0.4504 0.038 Uiso calc R 1
H H28B -0.0641 0.2138 0.4846 0.038 Uiso calc R 1
C C29 -0.1450(3) 0.0164(3) 0.41395(18) 0.0385(6) Uani d . 1
H H29A -0.0438 -0.0187 0.3987 0.058 Uiso calc R 1
H H29B -0.2214 -0.0089 0.3675 0.058 Uiso calc R 1
H H29C -0.1747 -0.0339 0.4616 0.058 Uiso calc R 1

loop_
_atom_site_aniso_label
_atom_site_aniso_U_11
_atom_site_aniso_U_22
_atom_site_aniso_U_33
_atom_site_aniso_U_12
_atom_site_aniso_U_13
_atom_site_aniso_U_23
Pd1 0.01328(9) 0.01129(8) 0.01248(8) 0.00079(6) 0.00137(6) 0.00023(6)
Pd2 0.01148(9) 0.01208(8) 0.01270(8) 0.00048(6) 0.00051(6) 0.00058(6)
Cl11 0.0233(2) 0.01607(19) 0.01254(18) 0.00004(15) 0.00081(15) 0.00154(14)
Cl12 0.0177(2) 0.01607(19) 0.0203(2) -0.00343(15) 0.00228(15) 0.00057(15)
Cl21 0.0172(2) 0.0204(2) 0.01269(18) -0.00074(15) 0.00102(14) 0.00196(15)
Cl22 0.0155(2) 0.0170(2) 0.0202(2) -0.00332(15) 0.00197(15) -0.00081(15)
N10 0.0231(8) 0.0156(7) 0.0176(7) 0.0024(6) 0.0022(6) 0.0017(6)
C10 0.0274(10) 0.0125(8) 0.0219(9) 0.0016(7) 0.0031(7) -0.0004(7)
C11 0.0280(10) 0.0136(8) 0.0242(9) 0.0014(7) 0.0049(8) 0.0022(7)
C12 0.0247(10) 0.0173(9) 0.0217(9) 0.0010(7) 0.0045(7) 0.0019(7)
C13 0.0310(11) 0.0151(9) 0.0233(10) 0.0029(7) 0.0074(8) -0.0004(7)
C14 0.0282(10) 0.0147(8) 0.0240(10) 0.0018(7) 0.0040(8) 0.0010(7)
C15 0.0436(14) 0.0232(10) 0.0271(11) 0.0014(9) 0.0141(10) 0.0042(9)
C16 0.0331(11) 0.0180(9) 0.0158(8) 0.0038(8) 0.0028(7) 0.0039(7)
C17 0.0352(12) 0.0214(10) 0.0225(10) -0.0029(8) 0.0075(8) 0.0030(8)
C18 0.0269(11) 0.0264(11) 0.0344(12) -0.0018(9) 0.0057(9) 0.0001(9)
C19 0.0293(13) 0.0463(16) 0.0495(17) -0.0106(11) 0.0097(11) -0.0061(13)
N20 0.0152(7) 0.0234(8) 0.0182(7) 0.0016(6) 0.0005(6) 0.0020(6)
C20 0.0135(8) 0.0274(10) 0.0257(10) 0.0016(7) -0.0007(7) 0.0040(8)
C21 0.0145(9) 0.0277(10) 0.0294(10) 0.0016(7) 0.0035(7) 0.0058(8)
C22 0.0205(9) 0.0199(9) 0.0228(9) 0.0017(7) 0.0045(7) 0.0034(7)
C23 0.0177(9) 0.0297(11) 0.0232(10) 0.0030(8) 0.0009(7) 0.0080(8)
C24 0.0159(9) 0.0314(11) 0.0235(10) 0.0035(8) -0.0005(7) 0.0068(8)
C25 0.0277(11) 0.0294(11) 0.0271(11) 0.0037(9) 0.0084(8) 0.0069(9)
C26 0.0203(9) 0.0306(11) 0.0156(8) 0.0037(8) 0.0012(7) 0.0032(7)
C27 0.0241(10) 0.0306(11) 0.0189(9) -0.0013(8) 0.0010(7) 0.0055(8)
C28 0.0301(12) 0.0399(14) 0.0274(11) 0.0026(10) 0.0064(9) 0.0145(10)
C29 0.0360(14) 0.0386(14) 0.0435(15) -0.0057(11) 0.0020(11) 0.0195(12)

loop_
_atom_type_symbol
_atom_type_description
_atom_type_scat_dispersion_real
_atom_type_scat_dispersion_imag
_atom_type_scat_source
C C 0.0033 0.0016 'International Tables Vol C Tables 4.2.6.8 and 6.1.1.4'
H H 0.0000 0.0000 'International Tables Vol C Tables 4.2.6.8 and 6.1.1.4'
N N 0.0061 0.0033 'International Tables Vol C Tables 4.2.6.8 and 6.1.1.4'
Cl Cl 0.1484 0.1585 'International Tables Vol C Tables 4.2.6.8 and 6.1.1.4'
Pd Pd -0.9988 1.0072 'International Tables Vol C Tables 4.2.6.8 and 6.1.1.4'

loop_
_geom_angle_atom_site_label_1
_geom_angle_atom_site_label_2
_geom_angle_atom_site_label_3
_geom_angle_site_symmetry_1
_geom_angle_site_symmetry_3
_geom_angle
_geom_angle_publ_flag
Cl11 Pd1 Cl11 . 2_665 180.0 no
Cl11 Pd1 Cl12 . 2_665 90.29(3) no
Cl11 Pd1 Cl12 2_665 2_665 89.71(3) no
Cl11 Pd1 Cl12 . . 89.71(3) yes
Cl11 Pd1 Cl12 2_665 . 90.29(3) no
Cl12 Pd1 Cl12 2_665 . 180.0 no
Cl22 Pd2 Cl22 2_666 . 180.0 no
Cl22 Pd2 Cl21 2_666 . 89.47(3) no
Cl22 Pd2 Cl21 . . 90.53(3) yes
Cl22 Pd2 Cl21 2_666 2_666 90.53(3) no
Cl22 Pd2 Cl21 . 2_666 89.47(3) no
Cl21 Pd2 Cl21 . 2_666 180.0 no
C10 N10 C14 . . 120.2(2) yes
C10 N10 C16 . . 120.5(2) yes
C14 N10 C16 . . 119.3(2) yes
N10 C10 C11 . . 120.8(2) no
N10 C10 H10 . . 119.6 no
C11 C10 H10 . . 119.6 no
C10 C11 C12 . . 120.4(2) no
C10 C11 H11 . . 119.8 no
C12 C11 H11 . . 119.8 no
C13 C12 C11 . . 117.6(2) no
C13 C12 C15 . . 121.6(2) no
C11 C12 C15 . . 120.8(2) no
C14 C13 C12 . . 120.2(2) no
C14 C13 H13 . . 119.9 no
C12 C13 H13 . . 119.9 no
N10 C14 C13 . . 120.8(2) no
N10 C14 H14 . . 119.6 no
C13 C14 H14 . . 119.6 no
C12 C15 H15A . . 109.5 no
C12 C15 H15B . . 109.5 no
H15A C15 H15B . . 109.5 no
C12 C15 H15C . . 109.5 no
H15A C15 H15C . . 109.5 no
H15B C15 H15C . . 109.5 no
N10 C16 C17 . . 112.4(2) no
N10 C16 H16A . . 109.1 no
C17 C16 H16A . . 109.1 no
N10 C16 H16B . . 109.1 no
C17 C16 H16B . . 109.1 no
H16A C16 H16B . . 107.9 no
C18 C17 C16 . . 114.8(2) no
C18 C17 H17A . . 108.6 no
C16 C17 H17A . . 108.6 no
C18 C17 H17B . . 108.6 no
C16 C17 H17B . . 108.6 no
H17A C17 H17B . . 107.5 no
C17 C18 C19 . . 112.9(2) no
C17 C18 H18A . . 109.0 no
C19 C18 H18A . . 109.0 no
C17 C18 H18B . . 109.0 no
C19 C18 H18B . . 109.0 no
H18A C18 H18B . . 107.8 no
C18 C19 H19A . . 109.5 no
C18 C19 H19B . . 109.5 no
H19A C19 H19B . . 109.5 no
C18 C19 H19C . . 109.5 no
H19A C19 H19C . . 109.5 no
H19B C19 H19C . . 109.5 no
C20 N20 C24 . . 120.6(2) yes
C20 N20 C26 . . 119.1(2) yes
C24 N20 C26 . . 119.9(2) yes
N20 C20 C21 . . 120.1(2) no
N20 C20 H20 . . 119.9 no
C21 C20 H20 . . 119.9 no
C20 C21 C22 . . 120.7(2) no
C20 C21 H21 . . 119.7 no
C22 C21 H21 . . 119.7 no
C23 C22 C21 . . 117.6(2) no
C23 C22 C25 . . 121.1(2) no
C21 C22 C25 . . 121.2(2) no
C24 C23 C22 . . 120.1(2) no
C24 C23 H23 . . 119.9 no
C22 C23 H23 . . 119.9 no
N20 C24 C23 . . 120.9(2) no
N20 C24 H24 . . 119.6 no
C23 C24 H24 . . 119.6 no
C22 C25 H25A . . 109.5 no
C22 C25 H25B . . 109.5 no
H25A C25 H25B . . 109.5 no
C22 C25 H25C . . 109.5 no
H25A C25 H25C . . 109.5 no
H25B C25 H25C . . 109.5 no
N20 C26 C27 . . 109.6(2) no
N20 C26 H26A . . 109.7 no
C27 C26 H26A . . 109.7 no
N20 C26 H26B . . 109.7 no
C27 C26 H26B . . 109.7 no
H26A C26 H26B . . 108.2 no
C26 C27 C28 . . 113.2(2) no
C26 C27 H27A . . 108.9 no
C28 C27 H27A . . 108.9 no
C26 C27 H27B . . 108.9 no
C28 C27 H27B . . 108.9 no
H27A C27 H27B . . 107.7 no
C27 C28 C29 . . 110.8(2) no
C27 C28 H28A . . 109.5 no
C29 C28 H28A . . 109.5 no
C27 C28 H28B . . 109.5 no
C29 C28 H28B . . 109.5 no
H28A C28 H28B . . 108.1 no
C28 C29 H29A . . 109.5 no
C28 C29 H29B . . 109.5 no
H29A C29 H29B . . 109.5 no
C28 C29 H29C . . 109.5 no
H29A C29 H29C . . 109.5 no
H29B C29 H29C . . 109.5 no

loop_
_geom_bond_atom_site_label_1
_geom_bond_atom_site_label_2
_geom_bond_site_symmetry_2
_geom_bond_distance
_geom_bond_publ_flag
Pd1 Cl11 . 2.2979(8) yes
Pd1 Cl11 2_665 2.2979(8) no
Pd1 Cl12 . 2.3158(9) yes
Pd1 Cl12 2_665 2.3158(9) no
Pd2 Cl21 . 2.3136(8) yes
Pd2 Cl21 2_666 2.3136(8) no
Pd2 Cl22 . 2.3095(9) yes
Pd2 Cl22 2_666 2.3095(9) no
N10 C10 . 1.358(3) yes
N10 C14 . 1.355(3) yes
N10 C16 . 1.486(3) yes
C10 C11 . 1.374(3) no
C10 H10 . 0.9500 no
C11 C12 . 1.402(3) no
C11 H11 . 0.9500 no
C12 C13 . 1.395(3) no
C12 C15 . 1.498(3) no
C13 C14 . 1.381(3) no
C13 H13 . 0.9500 no
C14 H14 . 0.9500 no
C15 H15A . 0.9800 no
C15 H15B . 0.9800 no
C15 H15C . 0.9800 no
C16 C17 . 1.521(3) no
C16 H16A . 0.9900 no
C16 H16B . 0.9900 no
C17 C18 . 1.520(3) no
C17 H17A . 0.9900 no
C17 H17B . 0.9900 no
C18 C19 . 1.536(4) no
C18 H18A . 0.9900 no
C18 H18B . 0.9900 no
C19 H19A . 0.9800 no
C19 H19B . 0.9800 no
C19 H19C . 0.9800 no
N20 C20 . 1.355(3) yes
N20 C24 . 1.345(3) yes
N20 C26 . 1.484(3) yes
C20 C21 . 1.375(3) no
C20 H20 . 0.9500 no
C21 C22 . 1.394(3) no
C21 H21 . 0.9500 no
C22 C23 . 1.391(3) no
C22 C25 . 1.502(3) no
C23 C24 . 1.377(3) no
C23 H23 . 0.9500 no
C24 H24 . 0.9500 no
C25 H25A . 0.9800 no
C25 H25B . 0.9800 no
C25 H25C . 0.9800 no
C26 C27 . 1.507(3) no
C26 H26A . 0.9900 no
C26 H26B . 0.9900 no
C27 C28 . 1.523(3) no
C27 H27A . 0.9900 no
C27 H27B . 0.9900 no
C28 C29 . 1.526(4) no
C28 H28A . 0.9900 no
C28 H28B . 0.9900 no
C29 H29A . 0.9800 no
C29 H29B . 0.9800 no
C29 H29C . 0.9800 no

loop_
_geom_hbond_atom_site_label_D
_geom_hbond_atom_site_label_H
_geom_hbond_atom_site_label_A
_geom_hbond_site_symmetry_A
_geom_hbond_distance_DH
_geom_hbond_distance_HA
_geom_hbond_distance_DA
_geom_hbond_angle_DHA
_geom_hbond_publ_flag
C10 H10 CL11 1_545 0.95 2.81 3.472(3) 127 yes
C10 H10 CL12 2_655 0.95 2.74 3.642(3) 159 yes
C11 H11 CL11 1_545 0.95 2.89 3.507(3) 124 yes
C11 H11 CL21 1_545 0.95 2.81 3.687(3) 154 yes
C13 H13 CL21 . 0.95 2.86 3.478(3) 124 yes
C13 H13 CL22 . 0.95 2.72 3.632(3) 162 yes
C14 H14 CL11 . 0.95 2.69 3.586(3) 158 yes
C14 H14 CL21 . 0.95 2.94 3.522(3) 121 yes
C16 H16A CL12 . 0.99 2.75 3.699(3) 160 yes
C16 H16B CL12 2_655 0.99 2.86 3.768(3) 153 yes
C20 H20 CL21 . 0.95 2.72 3.461(3) 135 yes
C20 H20 CL22 . 0.95 2.86 3.727(3) 153 yes
C21 H21 CL11 . 0.95 2.67 3.590(3) 164 yes
C23 H23 CL11 1_455 0.95 2.89 3.399(3) 115 yes
C23 H23 CL12 2_565 0.95 2.85 3.751(3) 158 yes
C24 H24 CL11 1_455 0.95 2.85 3.384(3) 117 yes
C24 H24 CL21 1_455 0.95 2.82 3.697(3) 155 yes
C25 H25A CL12 . 0.98 2.80 3.746(3) 165 yes
C26 H26A CL21 1_455 0.99 2.84 3.656(3) 141 yes
C26 H26A CL22 2_566 0.99 2.85 3.736(3) 149 yes
C26 H26B CL22 . 0.99 2.81 3.592(3) 137 yes

loop_
_geom_torsion_atom_site_label_1
_geom_torsion_atom_site_label_2
_geom_torsion_atom_site_label_3
_geom_torsion_atom_site_label_4
_geom_torsion
_geom_torsion_publ_flag
C14 N10 C10 C11 0.0(3) no
C16 N10 C10 C11 177.2(2) no
N10 C10 C11 C12 0.4(3) no
C10 C11 C12 C13 -0.1(3) no
C10 C11 C12 C15 -180.0(2) no
C11 C12 C13 C14 -0.5(3) no
C15 C12 C13 C14 179.3(2) no
C10 N10 C14 C13 -0.6(3) no
C16 N10 C14 C13 -177.9(2) no
C12 C13 C14 N10 0.9(3) no
C14 N10 C16 C17 77.4(2) no
C10 N10 C16 C17 -99.8(2) no
N10 C16 C17 C18 62.5(2) yes
C16 C17 C18 C19 174.2(2) yes
C24 N20 C20 C21 0.1(3) no
C26 N20 C20 C21 173.0(2) no
N20 C20 C21 C22 -0.2(3) no
C20 C21 C22 C23 0.5(3) no
C20 C21 C22 C25 -178.6(2) no
C21 C22 C23 C24 -0.8(3) no
C25 C22 C23 C24 178.4(2) no
C20 N20 C24 C23 -0.3(3) no
C26 N20 C24 C23 -173.2(2) no
C22 C23 C24 N20 0.7(3) no
C24 N20 C26 C27 89.8(2) no
C20 N20 C26 C27 -83.2(2) no
N20 C26 C27 C28 -179.9(2) yes
C26 C27 C28 C29 -172.8(2) yes
